data_7251000
loop_
_publ_author_name
'Marasinghe, Aloka A.'
'Averkiev, Boris B.'
'Aaker\"oy, Christer B.'

_publ_section_title
;
 Examining intermolecular interactions in crystal structures of
 amide-substituted 2-aminopyrimidine derivatives
;
_journal_issue 43
_journal_name_full CrystEngComm
_journal_page_first 7000
_journal_page_last 7011
_journal_paper_doi 10.1039/D5CE00839E
_journal_volume 27
_journal_year 2025
_chemical_formula_moiety 'C11 H17 N3 O'
_chemical_formula_sum 'C11 H17 N3 O'
_chemical_formula_weight 207.27
_chemical_melting_point 358.5(15)
_chemical_name_systematic N-(pyrimidin-2-yl)heptanamide
_space_group_crystal_system triclinic
_space_group_IT_number 2
_space_group_name_Hall '-P 1'
_space_group_name_H-M_alt 'P -1'
_atom_sites_solution_hydrogens mixed
_audit_creation_date 2024-05-14
_audit_creation_method
;
Olex2 1.5-ac5-024
(compiled 2022.04.12 svn.rca3783a0 for Rigaku Oxford Diffraction, GUI svn.r6498)
;
_audit_update_record
;
2025-08-25 deposited with the CCDC.	2025-10-02 downloaded from the CCDC.
;
_cell_angle_alpha 86.634(3)
_cell_angle_beta 78.835(3)
_cell_angle_gamma 74.900(4)
_cell_formula_units_Z 2
_cell_length_a 5.4040(3)
_cell_length_b 9.4516(4)
_cell_length_c 11.8359(3)
_cell_measurement_reflns_used 3628
_cell_measurement_temperature 210.00(10)
_cell_measurement_theta_max 77.8910
_cell_measurement_theta_min 3.7900
_cell_volume 572.59(4)
_computing_cell_refinement 'CrysAlisPro 1.171.43.116a (Rigaku OD, 2024)'
_computing_data_collection 'CrysAlisPro 1.171.43.116a (Rigaku OD, 2024)'
_computing_data_reduction 'CrysAlisPro 1.171.43.116a (Rigaku OD, 2024)'
_computing_molecular_graphics 'Olex2 1.5-ac5-024 (Dolomanov et al., 2009)'
_computing_publication_material 'Olex2 1.5-ac5-024 (Dolomanov et al., 2009)'
_computing_structure_refinement 'SHELXL 2018/3 (Sheldrick, 2015)'
_diffrn_ambient_environment N~2~
_diffrn_ambient_temperature 210.00(10)
_diffrn_detector 'Hybrid Pixel Array Detector'
_diffrn_detector_area_resol_mean 10.0000
_diffrn_detector_type HyPix
_diffrn_measured_fraction_theta_full 0.994
_diffrn_measured_fraction_theta_max 0.959
_diffrn_measurement_details
;
List of Runs (angles in degrees, time in seconds):

  # Type    Start    End  Width  t~exp~   \w     \q     \k     \f   Frames
#--------------------------------------------------------------------------
  1  \w    -59.00 -33.00   0.50   10.00    --  -47.57 118.00 173.00   52
  2  \w    -94.00 -50.00   0.50   10.00    --  -47.57-160.00 -64.00   88
  3  \w     63.00 118.00   0.50   10.00    --   47.57-160.00 -64.00  110
  4  \w     45.00  86.00   0.50   10.00    --   47.57-118.00  87.00   82
  5  \w     72.00  97.00   0.50   10.00    --   47.57 160.00 -34.00   50
  6  \w   -115.00 -78.00   0.50   40.00    --  -91.75-118.00  87.00   74
  7  \w   -102.00 -76.00   0.50   40.00    --  -91.75 160.00 -34.00   52
  8  \w    -78.00 -53.00   0.50   40.00    --  -91.75 118.00 173.00   50
  9  \w     55.00  82.00   0.50   40.00    --  113.25-118.00  87.00   54
 10  \w    124.00 150.00   0.50   40.00    --  113.25 118.00 173.00   52
 11  \w    111.00 136.00   0.50   40.00    --  113.25-160.00 -64.00   50
 12  \w     83.00 110.00   0.50   40.00    --  113.25-118.00  87.00   54
 13  \w    -26.00  28.00   0.50   10.00    --  -47.57  19.00 150.00  108
 14  \w    -26.00  28.00   0.50   10.00    --  -47.57  19.00  90.00  108
 15  \w    -19.00   6.00   0.50   10.00    --  -47.57  19.00 -60.00   50
 16  \w    -26.00  25.00   0.50   10.00    --  -47.57  19.00  30.00  102
 17  \w    -26.00  19.00   0.50   10.00    --   47.57 -19.00 -60.00   90
 18  \w    -50.00 -21.00   0.50   40.00    --  -91.75  45.00 -60.00   58
 19  \w   -156.00-105.00   0.50   40.00    --  -91.75 -61.00   0.00  102
 20  \w   -162.00-112.00   0.50   40.00    --  -91.75 -45.00 150.00  100
 21  \w    -51.00 -24.00   0.50   40.00    --  -91.75  45.00 120.00   54
 22  \w     43.00  69.00   0.50   40.00    --  113.25 -61.00 -30.00   52
 23  \w     46.00 110.00   0.50   40.00    --  113.25-125.00  60.00  128
 24  \w     78.00 104.00   0.50   40.00    --  113.25 -94.00-120.00   52
 25  \w     62.00 101.00   0.50   40.00    --  113.25 -94.00 -30.00   78
 26  \w     43.00  71.00   0.50   40.00    --  113.25 -61.00 150.00   56
 27  \w     43.00  68.00   0.50   40.00    --  113.25 -94.00-120.00   50
 28  \w    103.00 174.00   0.50   40.00    --  113.25  45.00 -30.00  142
 29  \w    115.00 144.00   0.50   40.00    --  113.25  45.00-120.00   58
 30  \w     42.00  68.00   0.50   40.00    --  113.25 -61.00-120.00   52
 31  \w    152.00 178.00   0.50   40.00    --  113.25  30.00  90.00   52
 32  \w    104.00 145.00   0.50   40.00    --  113.25  30.00  90.00   82
 33  \w     48.00 102.00   0.50   40.00    --  113.25 -94.00  90.00  108
 34  \w     70.00 106.00   0.50   40.00    --  113.25-101.00-160.75   72
 35  \w     47.00  79.00   0.50   40.00    --  113.25 -77.00-120.00   64
 36  \w    118.00 166.00   0.50   40.00    --  113.25  45.00 150.00   96
 37  \w     42.00  67.00   0.50   40.00    --  113.25 -61.00  90.00   50
 38  \w    115.00 150.00   0.50   40.00    --  113.25   0.00 120.00   70
 39  \w     44.00 109.00   0.50   40.00    --  113.25-125.00   0.00  130
 40  \w     47.00  72.00   0.50   40.00    --  113.25-125.00-180.00   50
 41  \w     82.00 107.00   0.50   40.00    --  113.25-125.00-180.00   50
 42  \w     52.00  80.00   0.50   40.00    --  113.25   0.00 120.00   56
 43  \w     50.00  89.00   0.50   40.00    --  113.25 -77.00  90.00   78
 44  \w     42.00  67.00   0.50   40.00    --  113.25 -61.00 -90.00   50
 45  \w     42.00  67.00   0.50   40.00    --  113.25 -61.00 120.00   50
 46  \w     58.00  83.00   0.50   40.00    --  113.25 -77.00 -90.00   50
 47  \w     47.00  75.00   0.50   40.00    --  113.25 -77.00 120.00   56
 48  \w     79.00 105.00   0.50   40.00    --  113.25 -77.00 120.00   52
 49  \w    102.00 170.00   0.50   40.00    --  113.25  45.00-150.00  136
 50  \w     91.00 116.00   0.50   40.00    --  113.25 160.00 -34.00   50
 51  \w    114.00 139.00   0.50   40.00    --  113.25 118.00 173.00   50
 52  \w     80.00 105.00   0.50   40.00    --  113.25 -77.00   0.00   50
 53  \w     43.00  69.00   0.50   40.00    --  113.25 -61.00 -90.00   52
 54  \w     81.00  93.50   0.50   40.00    --  113.25-125.00 -60.00   25
;
_diffrn_measurement_device 'four-circle diffractometer'
_diffrn_measurement_device_type 'XtaLAB Synergy, Dualflex, HyPix'
_diffrn_measurement_method '\w scans'
_diffrn_orient_matrix_type 'CrysAlisPro convention (1999,Acta A55,543-557)'
_diffrn_orient_matrix_UB_11 -0.0051297000
_diffrn_orient_matrix_UB_12 -0.1287558000
_diffrn_orient_matrix_UB_13 0.0857488000
_diffrn_orient_matrix_UB_21 0.1209748000
_diffrn_orient_matrix_UB_22 -0.1091999000
_diffrn_orient_matrix_UB_23 -0.0995258000
_diffrn_orient_matrix_UB_31 0.2749864000
_diffrn_orient_matrix_UB_32 -0.0012875000
_diffrn_orient_matrix_UB_33 0.0185651000
_diffrn_radiation_monochromator mirror
_diffrn_radiation_probe x-ray
_diffrn_radiation_type 'Cu K\a'
_diffrn_radiation_wavelength 1.54184
_diffrn_reflns_av_R_equivalents 0.0216
_diffrn_reflns_av_unetI/netI 0.0275
_diffrn_reflns_Laue_measured_fraction_full 0.994
_diffrn_reflns_Laue_measured_fraction_max 0.959
_diffrn_reflns_limit_h_max 6
_diffrn_reflns_limit_h_min -4
_diffrn_reflns_limit_k_max 12
_diffrn_reflns_limit_k_min -11
_diffrn_reflns_limit_l_max 15
_diffrn_reflns_limit_l_min -15
_diffrn_reflns_number 6602
_diffrn_reflns_point_group_measured_fraction_full 0.994
_diffrn_reflns_point_group_measured_fraction_max 0.959
_diffrn_reflns_theta_full 67.684
_diffrn_reflns_theta_max 79.132
_diffrn_reflns_theta_min 3.807
_diffrn_source 'micro-focus sealed X-ray tube'
_diffrn_source_type 'PhotonJet (Cu) X-ray Source'
_exptl_absorpt_coefficient_mu 0.637
_exptl_absorpt_correction_T_max 1.00000
_exptl_absorpt_correction_T_min 0.72150
_exptl_absorpt_correction_type multi-scan
_exptl_absorpt_process_details
;
CrysAlisPro 1.171.43.116a (Rigaku Oxford Diffraction, 2024)
Empirical absorption correction using spherical harmonics,
implemented in SCALE3 ABSPACK scaling algorithm.
;
_exptl_crystal_colour colourless
_exptl_crystal_colour_primary colourless
_exptl_crystal_density_diffrn 1.202
_exptl_crystal_description needle
_exptl_crystal_F_000 224
_exptl_crystal_recrystallization_method 'crystallized from ethyl acetate'
_exptl_crystal_size_max 0.185
_exptl_crystal_size_mid 0.023
_exptl_crystal_size_min 0.017
_refine_diff_density_max 0.215
_refine_diff_density_min -0.175
_refine_diff_density_rms 0.044
_refine_ls_extinction_method none
_refine_ls_goodness_of_fit_ref 1.074
_refine_ls_hydrogen_treatment mixed
_refine_ls_matrix_type full
_refine_ls_number_parameters 141
_refine_ls_number_reflns 2366
_refine_ls_number_restraints 0
_refine_ls_restrained_S_all 1.074
_refine_ls_R_factor_all 0.0544
_refine_ls_R_factor_gt 0.0474
_refine_ls_shift/su_max 0.000
_refine_ls_shift/su_mean 0.000
_refine_ls_structure_factor_coef Fsqd
_refine_ls_weighting_details 'w=1/[\s^2^(Fo^2^)+(0.0762P)^2^+0.1021P] where P=(Fo^2^+2Fc^2^)/3'
_refine_ls_weighting_scheme calc
_refine_ls_wR_factor_gt 0.1306
_refine_ls_wR_factor_ref 0.1361
_reflns_Friedel_coverage 0.000
_reflns_number_gt 2059
_reflns_number_total 2366
_reflns_threshold_expression 'I > 2\s(I)'
_cod_data_source_file d5ce00839e2.cif
_cod_data_source_block exp_888_auto
_cod_depositor_comments
;
The following automatic conversions were performed:

data item '_chemical_melting_point' value '357-360' was changed to
'358.5(15)' -- the average value was taken and precision was
estimated.

Automatic conversion script
Id: cif_fix_values 8170 2020-07-09 18:12:32Z antanas 

 Adding full bibliography for 7250982--7251002.cif.
;
_cod_database_code 7251000
_shelx_shelxl_version_number 2018/3
_chemical_oxdiff_formula C12H19N3O1
_shelx_space_group_comment
;
The symmetry employed for this shelxl refinement is uniquely defined
by the following loop, which should always be used as a source of
symmetry information in preference to the above space-group names.
They are only intended as comments.
;
_olex2_refinement_description
;
1. Fixed Uiso
 At 1.2 times of:
  All C(H) groups, All C(H,H) groups
 At 1.5 times of:
  All C(H,H,H) groups
2.a Secondary CH2 refined with riding coordinates:
 C10(H10A,H10B), C11(H11A,H11B), C12(H12A,H12B), C13(H13A,H13B), C14(H14A,H14B)
2.b Aromatic/amide H refined with riding coordinates:
 C3(H3), C4(H4), C5(H5)
2.c Idealised Me refined as rotating group:
 C15(H15A,H15B,H15C)
;
_olex2_submission_special_instructions 'No special instructions were received'
_oxdiff_exptl_absorpt_empirical_details
;
Empirical correction (ABSPACK) includes:
- Absorption correction using spherical harmonics
- Frame scaling
;
_oxdiff_exptl_absorpt_empirical_full_max 1.441
_oxdiff_exptl_absorpt_empirical_full_min 0.672

loop_
_space_group_symop_operation_xyz
'x, y, z'
'-x, -y, -z'

loop_
_atom_site_label
_atom_site_type_symbol
_atom_site_fract_x
_atom_site_fract_y
_atom_site_fract_z
_atom_site_U_iso_or_equiv
_atom_site_adp_type
_atom_site_occupancy
_atom_site_site_symmetry_order
_atom_site_calc_flag
_atom_site_refinement_flags_posn
_atom_site_refinement_flags_adp
_atom_site_refinement_flags_occupancy
_atom_site_disorder_assembly
_atom_site_disorder_group
C1 C 0.2781(3) 0.38672(15) 0.11346(11) 0.0325(3) Uani 1 1 d . . . . .
N2 N 0.4485(3) 0.31269(14) 0.17712(11) 0.0426(3) Uani 1 1 d . . . . .
C3 C 0.4772(3) 0.16809(17) 0.18290(14) 0.0466(4) Uani 1 1 d . . . . .
H3 H 0.595564 0.111879 0.227002 0.056 Uiso 1 1 calc R U . . .
C4 C 0.3433(3) 0.09662(17) 0.12795(14) 0.0433(4) Uani 1 1 d . . . . .
H4 H 0.366515 -0.005455 0.133531 0.052 Uiso 1 1 calc R U . . .
C5 C 0.1730(3) 0.18406(17) 0.06421(13) 0.0408(3) Uani 1 1 d . . . . .
H5 H 0.077530 0.139605 0.025223 0.049 Uiso 1 1 calc R U . . .
N6 N 0.1378(2) 0.32866(13) 0.05542(11) 0.0372(3) Uani 1 1 d . . . . .
N7 N 0.2313(2) 0.53716(13) 0.10097(10) 0.0346(3) Uani 1 1 d . . . . .
H7 H 0.117(4) 0.576(2) 0.0546(17) 0.051(5) Uiso 1 1 d . . . . .
C8 C 0.3231(3) 0.64053(15) 0.14683(12) 0.0328(3) Uani 1 1 d . . . . .
O9 O 0.2462(2) 0.76791(11) 0.11908(10) 0.0445(3) Uani 1 1 d . . . . .
C10 C 0.5091(3) 0.59274(16) 0.22979(12) 0.0361(3) Uani 1 1 d . . . . .
H10A H 0.666949 0.523489 0.190909 0.043 Uiso 1 1 calc R U . . .
H10B H 0.427928 0.540932 0.294756 0.043 Uiso 1 1 calc R U . . .
C11 C 0.5865(3) 0.71886(16) 0.27607(12) 0.0367(3) Uani 1 1 d . . . . .
H11A H 0.693906 0.761135 0.213782 0.044 Uiso 1 1 calc R U . . .
H11B H 0.429708 0.795642 0.305369 0.044 Uiso 1 1 calc R U . . .
C12 C 0.7391(3) 0.66417(16) 0.37245(13) 0.0391(3) Uani 1 1 d . . . . .
H12A H 0.629451 0.621351 0.433414 0.047 Uiso 1 1 calc R U . . .
H12B H 0.892284 0.585738 0.342111 0.047 Uiso 1 1 calc R U . . .
C13 C 0.8302(3) 0.77981(17) 0.42574(13) 0.0412(4) Uani 1 1 d . . . . .
H13A H 0.679257 0.859912 0.455381 0.049 Uiso 1 1 calc R U . . .
H13B H 0.947017 0.820389 0.366488 0.049 Uiso 1 1 calc R U . . .
C14 C 0.9728(3) 0.7148(2) 0.52349(15) 0.0501(4) Uani 1 1 d . . . . .
H14A H 0.853214 0.675554 0.582341 0.060 Uiso 1 1 calc R U . . .
H14B H 1.118957 0.632491 0.493283 0.060 Uiso 1 1 calc R U . . .
C15 C 1.0774(4) 0.8212(3) 0.58065(17) 0.0643(5) Uani 1 1 d . . . . .
H15A H 1.199928 0.858920 0.523819 0.096 Uiso 1 1 calc R U . . .
H15B H 1.164952 0.770707 0.641317 0.096 Uiso 1 1 calc R U . . .
H15C H 0.933932 0.901739 0.613284 0.096 Uiso 1 1 calc R U . . .

loop_
_atom_site_aniso_label
_atom_site_aniso_U_11
_atom_site_aniso_U_22
_atom_site_aniso_U_33
_atom_site_aniso_U_23
_atom_site_aniso_U_13
_atom_site_aniso_U_12
C1 0.0359(7) 0.0335(7) 0.0321(6) -0.0029(5) -0.0107(5) -0.0120(5)
N2 0.0516(7) 0.0359(7) 0.0488(7) 0.0001(5) -0.0261(6) -0.0136(5)
C3 0.0588(9) 0.0361(8) 0.0515(9) 0.0029(6) -0.0281(7) -0.0112(7)
C4 0.0572(9) 0.0311(7) 0.0467(8) -0.0008(6) -0.0179(7) -0.0139(6)
C5 0.0482(8) 0.0365(7) 0.0451(8) -0.0046(6) -0.0177(6) -0.0161(6)
N6 0.0417(6) 0.0337(6) 0.0426(6) -0.0036(5) -0.0183(5) -0.0124(5)
N7 0.0379(6) 0.0326(6) 0.0395(6) -0.0021(5) -0.0188(5) -0.0111(5)
C8 0.0337(6) 0.0335(7) 0.0362(6) -0.0033(5) -0.0117(5) -0.0129(5)
O9 0.0551(6) 0.0332(6) 0.0558(6) 0.0012(5) -0.0291(5) -0.0161(5)
C10 0.0388(7) 0.0360(7) 0.0401(7) -0.0033(6) -0.0167(6) -0.0135(6)
C11 0.0392(7) 0.0361(7) 0.0421(7) -0.0029(6) -0.0185(6) -0.0136(6)
C12 0.0412(7) 0.0410(8) 0.0419(7) -0.0016(6) -0.0187(6) -0.0144(6)
C13 0.0417(8) 0.0463(8) 0.0431(8) -0.0046(6) -0.0175(6) -0.0161(6)
C14 0.0550(9) 0.0602(11) 0.0446(8) -0.0031(7) -0.0235(7) -0.0202(8)
C15 0.0717(12) 0.0845(15) 0.0526(10) -0.0095(9) -0.0289(9) -0.0332(11)

loop_
_atom_type_symbol
_atom_type_description
_atom_type_scat_dispersion_real
_atom_type_scat_dispersion_imag
_atom_type_scat_source
C C 0.0181 0.0091 'International Tables Vol C Tables 4.2.6.8 and 6.1.1.4'
H H 0.0000 0.0000 'International Tables Vol C Tables 4.2.6.8 and 6.1.1.4'
N N 0.0311 0.0180 'International Tables Vol C Tables 4.2.6.8 and 6.1.1.4'
O O 0.0492 0.0322 'International Tables Vol C Tables 4.2.6.8 and 6.1.1.4'

loop_
_geom_angle_atom_site_label_1
_geom_angle_atom_site_label_2
_geom_angle_atom_site_label_3
_geom_angle
_geom_angle_site_symmetry_1
_geom_angle_site_symmetry_3
_geom_angle_publ_flag
N2 C1 N6 126.02(13) . . ?
N2 C1 N7 120.90(11) . . ?
N6 C1 N7 113.07(11) . . ?
C1 N2 C3 115.50(12) . . ?
N2 C3 C4 123.69(14) . . ?
C3 C4 C5 115.79(14) . . ?
N6 C5 C4 122.88(13) . . ?
C5 N6 C1 116.11(12) . . ?
C1 N7 C8 132.79(11) . . ?
N7 C8 C10 119.58(12) . . ?
O9 C8 N7 117.88(12) . . ?
O9 C8 C10 122.53(12) . . ?
C8 C10 C11 113.70(12) . . ?
C12 C11 C10 110.06(12) . . ?
C13 C12 C11 115.34(12) . . ?
C12 C13 C14 111.07(13) . . ?
C15 C14 C13 115.10(16) . . ?

loop_
_geom_bond_atom_site_label_1
_geom_bond_atom_site_label_2
_geom_bond_distance
_geom_bond_site_symmetry_2
_geom_bond_publ_flag
C1 N2 1.3330(18) . ?
C1 N6 1.3456(16) . ?
C1 N7 1.3820(18) . ?
N2 C3 1.334(2) . ?
C3 C4 1.375(2) . ?
C4 C5 1.378(2) . ?
C5 N6 1.3306(19) . ?
N7 C8 1.3837(17) . ?
C8 O9 1.2148(17) . ?
C8 C10 1.5072(18) . ?
C10 C11 1.5237(18) . ?
C11 C12 1.5234(18) . ?
C12 C13 1.5222(19) . ?
C13 C14 1.525(2) . ?
C14 C15 1.520(2) . ?

loop_
_geom_hbond_atom_site_label_D
_geom_hbond_atom_site_label_H
_geom_hbond_atom_site_label_A
_geom_hbond_distance_DH
_geom_hbond_distance_HA
_geom_hbond_distance_DA
_geom_hbond_angle_DHA
_geom_hbond_site_symmetry_A
_geom_hbond_publ_flag
N7 H7 N6 0.90(2) 2.08(2) 2.9746(16) 177.6(18) 2_565 yes
